data_7125352
loop_
_publ_author_name
'Phan, Ngoc-Minh'
'Zakharov, Lev N.'
'Johnson, Darren W.'

_publ_section_title
;
 Copper(ii) serves as an efficient additive for metal-directed
 self-assembly of over 20 thiacyclophanes.
;
_journal_issue 95
_journal_name_full 'Chemical communications (Cambridge, England)'
_journal_page_first 13419
_journal_page_last 13422
_journal_paper_doi 10.1039/c8cc08095j
_journal_volume 54
_journal_year 2018
_chemical_formula_sum 'C24 H20 S4'
_chemical_formula_weight 436.64
_space_group_crystal_system monoclinic
_space_group_IT_number 14
_space_group_name_Hall '-P 2yn'
_space_group_name_H-M_alt 'P 1 21/n 1'
_atom_sites_solution_hydrogens geom
_audit_creation_method SHELXL-2014/7
_audit_update_record
;
2018-08-01 deposited with the CCDC.
2018-11-05 downloaded from the CCDC.
;
_cell_angle_alpha 90
_cell_angle_beta 95.931(2)
_cell_angle_gamma 90
_cell_formula_units_Z 2
_cell_length_a 7.1311(2)
_cell_length_b 8.3942(3)
_cell_length_c 17.2693(6)
_cell_measurement_reflns_used 4290
_cell_measurement_temperature 173(2)
_cell_measurement_theta_max 66.43
_cell_measurement_theta_min 5.15
_cell_volume 1028.20(6)
_computing_cell_refinement 'Bruker SAINT'
_computing_data_collection 'Bruker APEX2'
_computing_data_reduction 'Bruker SAINT'
_computing_molecular_graphics 'Bruker SHELXTL'
_computing_publication_material 'Bruker SHELXTL'
_computing_structure_refinement 'SHELXL-2014/7 (Sheldrick, 2014)'
_computing_structure_solution 'SHELXS-97 (Sheldrick 2008)'
_diffrn_ambient_temperature 173(2)
_diffrn_measured_fraction_theta_full 0.998
_diffrn_measured_fraction_theta_max 0.998
_diffrn_measurement_device_type 'Bruker APEX II CCD'
_diffrn_measurement_method '\f and \w scans'
_diffrn_radiation_type CuK\a
_diffrn_radiation_wavelength 1.54178
_diffrn_reflns_av_R_equivalents 0.0438
_diffrn_reflns_av_unetI/netI 0.0375
_diffrn_reflns_Laue_measured_fraction_full 0.998
_diffrn_reflns_Laue_measured_fraction_max 0.998
_diffrn_reflns_limit_h_max 8
_diffrn_reflns_limit_h_min -8
_diffrn_reflns_limit_k_max 7
_diffrn_reflns_limit_k_min -9
_diffrn_reflns_limit_l_max 20
_diffrn_reflns_limit_l_min -20
_diffrn_reflns_number 6792
_diffrn_reflns_point_group_measured_fraction_full 0.998
_diffrn_reflns_point_group_measured_fraction_max 0.998
_diffrn_reflns_theta_full 66.576
_diffrn_reflns_theta_max 66.576
_diffrn_reflns_theta_min 5.150
_diffrn_source 'Incoatec I\mS'
_exptl_absorpt_coefficient_mu 4.289
_exptl_absorpt_correction_T_max 0.7528
_exptl_absorpt_correction_T_min 0.6113
_exptl_absorpt_correction_type multi-scan
_exptl_absorpt_process_details SADABS
_exptl_crystal_colour colorless
_exptl_crystal_density_diffrn 1.410
_exptl_crystal_description cut-plate
_exptl_crystal_F_000 456
_exptl_crystal_size_max 0.130
_exptl_crystal_size_mid 0.100
_exptl_crystal_size_min 0.030
_refine_diff_density_max 0.311
_refine_diff_density_min -0.217
_refine_diff_density_rms 0.057
_refine_ls_extinction_method none
_refine_ls_goodness_of_fit_ref 1.040
_refine_ls_hydrogen_treatment constr
_refine_ls_matrix_type full
_refine_ls_number_parameters 127
_refine_ls_number_reflns 1808
_refine_ls_number_restraints 0
_refine_ls_restrained_S_all 1.040
_refine_ls_R_factor_all 0.0345
_refine_ls_R_factor_gt 0.0323
_refine_ls_shift/su_max 0.000
_refine_ls_shift/su_mean 0.000
_refine_ls_structure_factor_coef Fsqd
_refine_ls_weighting_details 'w=1/[\s^2^(Fo^2^)+(0.0485P)^2^+0.4539P] where P=(Fo^2^+2Fc^2^)/3'
_refine_ls_weighting_scheme calc
_refine_ls_wR_factor_gt 0.0859
_refine_ls_wR_factor_ref 0.0881
_reflns_Friedel_coverage 0.000
_reflns_number_gt 1685
_reflns_number_total 1808
_reflns_threshold_expression 'I > 2\s(I)'
_cod_data_source_file c8cc08095j2.cif
_cod_data_source_block cu_dwj227_0m
_cod_original_sg_symbol_H-M 'P 21/n'
_cod_database_code 7125352
_shelx_shelxl_version_number 2014/7
_shelx_space_group_comment
;
The symmetry employed for this shelxl refinement is uniquely defined
by the following loop, which should always be used as a source of
symmetry information in preference to the above space-group names.
They are only intended as comments.
;
_shelx_estimated_absorpt_t_min 0.606
_shelx_estimated_absorpt_t_max 0.882

loop_
_space_group_symop_operation_xyz
'x, y, z'
'-x+1/2, y+1/2, -z+1/2'
'-x, -y, -z'
'x-1/2, -y-1/2, z-1/2'

loop_
_atom_site_label
_atom_site_type_symbol
_atom_site_fract_x
_atom_site_fract_y
_atom_site_fract_z
_atom_site_U_iso_or_equiv
_atom_site_adp_type
_atom_site_occupancy
_atom_site_site_symmetry_order
_atom_site_calc_flag
_atom_site_refinement_flags_posn
_atom_site_refinement_flags_adp
S1 S 0.22568(6) 1.02895(5) 0.29396(2) 0.02574(16) Uani 1 1 d . .
S2 S 0.32354(6) 1.22361(5) 0.35552(2) 0.02497(16) Uani 1 1 d . .
C1 C 0.2938(2) 0.8618(2) 0.35931(10) 0.0245(4) Uani 1 1 d . .
H1B H 0.2954 0.7641 0.3273 0.029 Uiso 1 1 calc R U
H1A H 0.4246 0.8807 0.3828 0.029 Uiso 1 1 calc R U
C2 C 0.1744(2) 0.8298(2) 0.42397(10) 0.0213(4) Uani 1 1 d . .
C3 C 0.2438(2) 0.8632(2) 0.49891(10) 0.0259(4) Uani 1 1 d . .
H3 H 0.3605 0.9178 0.5085 0.031 Uiso 1 1 calc R U
C4 C 0.1456(3) 0.8183(2) 0.56218(10) 0.0269(4) Uani 1 1 d . .
H4 H 0.1964 0.8448 0.6136 0.032 Uiso 1 1 calc R U
C5 C -0.0214(3) 0.7372(2) 0.55117(10) 0.0226(4) Uani 1 1 d . .
C6 C -0.1023(2) 0.70404(19) 0.47349(10) 0.0206(4) Uani 1 1 d . .
C7 C -0.0050(2) 0.7527(2) 0.40957(10) 0.0200(4) Uani 1 1 d . .
C8 C -0.0866(3) 0.7176(2) 0.33274(10) 0.0252(4) Uani 1 1 d . .
H8 H -0.0245 0.7515 0.2895 0.030 Uiso 1 1 calc R U
C9 C -0.2530(3) 0.6359(2) 0.31999(11) 0.0297(4) Uani 1 1 d . .
H9 H -0.3050 0.6131 0.2683 0.036 Uiso 1 1 calc R U
C10 C -0.3470(3) 0.5857(2) 0.38337(12) 0.0307(4) Uani 1 1 d . .
H10 H -0.4615 0.5276 0.3743 0.037 Uiso 1 1 calc R U
C11 C -0.2748(3) 0.6199(2) 0.45766(11) 0.0266(4) Uani 1 1 d . .
H11 H -0.3414 0.5868 0.4998 0.032 Uiso 1 1 calc R U
C12 C -0.1093(3) 0.6749(2) 0.62028(10) 0.0273(4) Uani 1 1 d . .
H12A H -0.0142 0.6809 0.6662 0.033 Uiso 1 1 calc R U
H12B H -0.1397 0.5609 0.6111 0.033 Uiso 1 1 calc R U

loop_
_atom_site_aniso_label
_atom_site_aniso_U_11
_atom_site_aniso_U_22
_atom_site_aniso_U_33
_atom_site_aniso_U_23
_atom_site_aniso_U_13
_atom_site_aniso_U_12
S1 0.0356(3) 0.0242(3) 0.0174(2) 0.00141(15) 0.00280(17) -0.00208(17)
S2 0.0278(3) 0.0242(3) 0.0236(3) -0.00079(16) 0.00595(17) -0.00312(16)
C1 0.0261(8) 0.0218(9) 0.0258(9) 0.0008(7) 0.0044(7) 0.0019(7)
C2 0.0257(8) 0.0162(8) 0.0222(9) 0.0017(7) 0.0037(7) 0.0026(7)
C3 0.0268(9) 0.0239(10) 0.0262(9) 0.0000(7) -0.0012(7) -0.0031(7)
C4 0.0324(9) 0.0286(10) 0.0188(8) -0.0018(7) -0.0023(7) 0.0015(8)
C5 0.0304(9) 0.0180(9) 0.0200(9) 0.0018(7) 0.0051(7) 0.0065(7)
C6 0.0254(8) 0.0144(8) 0.0223(9) -0.0008(6) 0.0032(7) 0.0033(6)
C7 0.0250(8) 0.0152(8) 0.0201(8) -0.0004(6) 0.0030(7) 0.0042(6)
C8 0.0296(9) 0.0257(10) 0.0204(9) -0.0019(7) 0.0032(7) 0.0023(7)
C9 0.0318(9) 0.0308(11) 0.0249(9) -0.0055(8) -0.0050(7) 0.0001(8)
C10 0.0277(9) 0.0262(10) 0.0373(10) -0.0026(8) -0.0014(8) -0.0051(7)
C11 0.0302(9) 0.0213(9) 0.0292(9) 0.0018(7) 0.0076(7) -0.0020(7)
C12 0.0353(10) 0.0237(9) 0.0236(9) 0.0046(7) 0.0068(7) 0.0051(8)

loop_
_atom_type_symbol
_atom_type_description
_atom_type_scat_dispersion_real
_atom_type_scat_dispersion_imag
_atom_type_scat_source
C C 0.0181 0.0091 'International Tables Vol C Tables 4.2.6.8 and 6.1.1.4'
H H 0.0000 0.0000 'International Tables Vol C Tables 4.2.6.8 and 6.1.1.4'
S S 0.3331 0.5567 'International Tables Vol C Tables 4.2.6.8 and 6.1.1.4'

loop_
_geom_angle_atom_site_label_1
_geom_angle_atom_site_label_2
_geom_angle_atom_site_label_3
_geom_angle
_geom_angle_site_symmetry_1
_geom_angle_site_symmetry_3
C1 S1 S2 103.77(6) . .
C12 S2 S1 104.08(7) 3_576 .
C2 C1 S1 117.49(12) . .
C2 C1 H1B 107.9 . .
S1 C1 H1B 107.9 . .
C2 C1 H1A 107.9 . .
S1 C1 H1A 107.9 . .
H1B C1 H1A 107.2 . .
C3 C2 C7 119.12(16) . .
C3 C2 C1 119.45(16) . .
C7 C2 C1 121.23(15) . .
C2 C3 C4 121.30(16) . .
C2 C3 H3 119.3 . .
C4 C3 H3 119.3 . .
C5 C4 C3 121.39(16) . .
C5 C4 H4 119.3 . .
C3 C4 H4 119.3 . .
C4 C5 C6 119.20(16) . .
C4 C5 C12 119.53(16) . .
C6 C5 C12 121.13(16) . .
C7 C6 C11 118.39(16) . .
C7 C6 C5 119.29(16) . .
C11 C6 C5 122.29(16) . .
C6 C7 C8 118.59(16) . .
C6 C7 C2 119.57(15) . .
C8 C7 C2 121.81(16) . .
C9 C8 C7 121.18(17) . .
C9 C8 H8 119.4 . .
C7 C8 H8 119.4 . .
C8 C9 C10 120.02(17) . .
C8 C9 H9 120.0 . .
C10 C9 H9 120.0 . .
C11 C10 C9 120.38(17) . .
C11 C10 H10 119.8 . .
C9 C10 H10 119.8 . .
C10 C11 C6 121.42(17) . .
C10 C11 H11 119.3 . .
C6 C11 H11 119.3 . .
C5 C12 S2 116.50(13) . 3_576
C5 C12 H12A 108.2 . .
S2 C12 H12A 108.2 3_576 .
C5 C12 H12B 108.2 . .
S2 C12 H12B 108.2 3_576 .
H12A C12 H12B 107.3 . .

loop_
_geom_bond_atom_site_label_1
_geom_bond_atom_site_label_2
_geom_bond_distance
_geom_bond_site_symmetry_2
S1 C1 1.8343(18) .
S1 S2 2.0333(6) .
S2 C12 1.8348(19) 3_576
C1 C2 1.497(2) .
C1 H1B 0.9900 .
C1 H1A 0.9900 .
C2 C3 1.366(2) .
C2 C7 1.432(2) .
C3 C4 1.409(3) .
C3 H3 0.9500 .
C4 C5 1.368(3) .
C4 H4 0.9500 .
C5 C6 1.432(2) .
C5 C12 1.498(2) .
C6 C7 1.423(2) .
C6 C11 1.420(2) .
C7 C8 1.424(2) .
C8 C9 1.369(3) .
C8 H8 0.9500 .
C9 C10 1.406(3) .
C9 H9 0.9500 .
C10 C11 1.363(3) .
C10 H10 0.9500 .
C11 H11 0.9500 .
C12 S2 1.8349(18) 3_576
C12 H12A 0.9900 .
C12 H12B 0.9900 .

loop_
_geom_hbond_atom_site_label_D
_geom_hbond_atom_site_label_H
_geom_hbond_atom_site_label_A
_geom_hbond_distance_DH
_geom_hbond_distance_HA
_geom_hbond_distance_DA
_geom_hbond_angle_DHA
_geom_hbond_site_symmetry_A
C1 H1B S1 0.99 2.87 3.8415(19) 167.0 2_545

loop_
_geom_torsion_atom_site_label_1
_geom_torsion_atom_site_label_2
_geom_torsion_atom_site_label_3
_geom_torsion_atom_site_label_4
_geom_torsion
_geom_torsion_site_symmetry_4
S2 S1 C1 C2 78.99(14) .
S1 C1 C2 C3 -108.56(17) .
S1 C1 C2 C7 76.62(19) .
C7 C2 C3 C4 2.3(3) .
C1 C2 C3 C4 -172.63(16) .
C2 C3 C4 C5 1.1(3) .
C3 C4 C5 C6 -3.0(3) .
C3 C4 C5 C12 172.77(17) .
C4 C5 C6 C7 1.6(2) .
C12 C5 C6 C7 -174.15(15) .
C4 C5 C6 C11 179.75(17) .
C12 C5 C6 C11 4.0(3) .
C11 C6 C7 C8 1.2(2) .
C5 C6 C7 C8 179.48(15) .
C11 C6 C7 C2 -176.53(15) .
C5 C6 C7 C2 1.7(2) .
C3 C2 C7 C6 -3.6(2) .
C1 C2 C7 C6 171.19(15) .
C3 C2 C7 C8 178.69(17) .
C1 C2 C7 C8 -6.5(2) .
C6 C7 C8 C9 -1.4(3) .
C2 C7 C8 C9 176.27(17) .
C7 C8 C9 C10 0.3(3) .
C8 C9 C10 C11 1.0(3) .
C9 C10 C11 C6 -1.1(3) .
C7 C6 C11 C10 0.0(3) .
C5 C6 C11 C10 -178.17(17) .
C4 C5 C12 S2 108.79(18) 3_576
C6 C5 C12 S2 -75.5(2) 3_576
